data_2020851
loop_
_publ_author_name
'Sorenson, Shayne'
'Popova, Marina'
'Arif, Atta M.'
'Berreau, Lisa M.'

_publ_section_title
;
 A bipyridine-ligated zinc(II) complex with bridging flavonolate ligation:
 synthesis, characterization, and visible-light-induced CO release
 reactivity
;
_journal_coeditor_code LG3207
_journal_issue 9
_journal_name_full 'Acta Crystallographica Section C'
_journal_page_first
;
;
_journal_paper_doi 10.1107/S2053229617011366
_journal_volume 73
_journal_year 2017
_chemical_formula_iupac '[Zn2 (C15 H9 O3)2 (C10 H8 N2)2] (Cl O4)2'
_chemical_formula_moiety 'C50 H34 N4 O6 Zn2 2+, 2(Cl O4 -)'
_chemical_formula_sum 'C50 H34 Cl2 N4 O14 Zn2'
_chemical_formula_weight 1116.45
_chemical_name_systematic
'Bis(\m-4-oxo-2-phenyl-4<i>H</i>-chromen-3-olato)-\k^3^<i>O</i>^3^:<i>O</i>^3^,<i>O</i>^4^;\k^3^<i>O</i>^3^,<i>O</i>^4^:<i>O</i>^3^-bis[(2,2'-bipyridine-\k^2^<i>N</i>,<i>N</i>')zinc(II)] bis(perchlorate)'
_space_group_crystal_system monoclinic
_space_group_IT_number 14
_space_group_name_Hall '-P 2yn'
_space_group_name_H-M_alt 'P 1 21/n 1'
_symmetry_space_group_name_Hall '-P 2yn'
_symmetry_space_group_name_H-M 'P 1 21/n 1'
_atom_sites_solution_hydrogens geom
_atom_sites_solution_primary direct
_audit_creation_method
;
Olex2 1.2
(compiled 2017.03.02 svn.r3394 for OlexSys, GUI svn.r5324)
;
_cell_angle_alpha 90
_cell_angle_beta 104.0158(10)
_cell_angle_gamma 90
_cell_formula_units_Z 2
_cell_length_a 10.6003(2)
_cell_length_b 14.0573(3)
_cell_length_c 15.8141(2)
_cell_measurement_reflns_used 5179
_cell_measurement_temperature 150.0(10)
_cell_measurement_theta_max 27.485
_cell_measurement_theta_min 1.018
_cell_volume 2286.33(7)
_computing_cell_refinement
;
DENZO-SMN (Otwinowski & Minor, 1997) and
<i>SIR97</i> (Altomare <i>et al.</i>,  1999)
;
_computing_data_collection
;
COLLECT (Hooft, 1998)
;
_computing_data_reduction
;
DENZO-SMN (Otwinowski & Minor, 1997)
;
_computing_molecular_graphics
;
<i>OLEX2</i> (Dolomanov <i>et al.</i>,  2009) and
<i>ORTEP-3 for Windows</i> (Farrugia, 2012)
;
_computing_publication_material
;
<i>OLEX2</i> (Dolomanov <i>et al.</i>,  2009)
;
_computing_structure_refinement
;
SHELXL2014 (Sheldrick, 2015)
;
_computing_structure_solution
;
SIR2004 (Burla <i>et al.</i>,  2007)
;
_diffrn_ambient_temperature 150.0(10)
_diffrn_measured_fraction_theta_full 0.999
_diffrn_measured_fraction_theta_max 0.998
_diffrn_measurement_device_type 'Nonius KappaCCD'
_diffrn_measurement_method 'Phi and Omega scan'
_diffrn_radiation_type MoK\a
_diffrn_radiation_wavelength 0.71073
_diffrn_reflns_av_R_equivalents 0.0164
_diffrn_reflns_limit_h_max 13
_diffrn_reflns_limit_h_min -13
_diffrn_reflns_limit_k_max 18
_diffrn_reflns_limit_k_min -16
_diffrn_reflns_limit_l_max 20
_diffrn_reflns_limit_l_min -20
_diffrn_reflns_number 8971
_diffrn_reflns_theta_full 25.242
_diffrn_reflns_theta_max 27.484
_diffrn_reflns_theta_min 2.454
_exptl_absorpt_coefficient_mu 1.243
_exptl_absorpt_correction_T_max 0.7892
_exptl_absorpt_correction_T_min 0.7223
_exptl_absorpt_correction_type multi-scan
_exptl_absorpt_process_details
;
(DENZO-SMN; Otwinowski & Minor, 1997)
;
_exptl_crystal_colour yellow
_exptl_crystal_density_diffrn 1.622
_exptl_crystal_density_method 'not measured'
_exptl_crystal_description prism
_exptl_crystal_F_000 1136
_exptl_crystal_size_max 0.28
_exptl_crystal_size_mid 0.25
_exptl_crystal_size_min 0.20
_refine_diff_density_max 1.056
_refine_diff_density_min -0.512
_refine_ls_extinction_method none
_refine_ls_goodness_of_fit_ref 1.031
_refine_ls_hydrogen_treatment constr
_refine_ls_matrix_type full
_refine_ls_number_parameters 341
_refine_ls_number_reflns 5225
_refine_ls_number_restraints 28
_refine_ls_restrained_S_all 1.033
_refine_ls_R_factor_all 0.0478
_refine_ls_R_factor_gt 0.0372
_refine_ls_shift/su_max 0.001
_refine_ls_shift/su_mean 0.000
_refine_ls_structure_factor_coef Fsqd
_refine_ls_weighting_details 'w=1/[\s^2^(Fo^2^)+(0.0380P)^2^+2.5961P] where P=(Fo^2^+2Fc^2^)/3'
_refine_ls_weighting_scheme calc
_refine_ls_wR_factor_gt 0.0878
_refine_ls_wR_factor_ref 0.0933
_reflns_number_gt 4417
_reflns_number_total 5225
_reflns_threshold_expression 'I > 2\s(I)'
_cod_data_source_file lg3207sup1.cif
_cod_data_source_block I
_cod_database_code 2020851
_shelx_space_group_comment
;
The symmetry employed for this shelxl refinement is uniquely defined
by the following loop, which should always be used as a source of
symmetry information in preference to the above space-group names.
They are only intended as comments.
;
_shelx_estimated_absorpt_t_min 0.722
_shelx_estimated_absorpt_t_max 0.789

loop_
_space_group_symop_operation_xyz
'x, y, z'
'-x+1/2, y+1/2, -z+1/2'
'-x, -y, -z'
'x-1/2, -y-1/2, z-1/2'

loop_
_atom_site_type_symbol
_atom_site_label
_atom_site_fract_x
_atom_site_fract_y
_atom_site_fract_z
_atom_site_U_iso_or_equiv
_atom_site_adp_type
_atom_site_calc_flag
_atom_site_occupancy
_atom_site_disorder_assembly
_atom_site_disorder_group
Zn Zn1 0.63071(2) 0.45723(2) 0.49175(2) 0.02410(9) Uani d 1 . .
O O1 0.50997(14) 0.44202(10) 0.57399(9) 0.0211(3) Uani d 1 . .
O O2 0.54863(16) 0.33113(11) 0.44544(10) 0.0281(3) Uani d 1 . .
O O3 0.36814(17) 0.21939(11) 0.62159(10) 0.0299(4) Uani d 1 . .
N N1 0.76003(18) 0.47018(13) 0.41398(12) 0.0234(4) Uani d 1 . .
N N2 0.75846(17) 0.55667(13) 0.56275(11) 0.0216(4) Uani d 1 . .
C C1 0.4701(2) 0.35118(15) 0.57078(13) 0.0215(4) Uani d 1 . .
C C2 0.4885(2) 0.29575(15) 0.49750(14) 0.0238(4) Uani d 1 . .
C C3 0.4322(2) 0.20209(16) 0.48603(15) 0.0274(5) Uani d 1 . .
C C4 0.4304(3) 0.14514(17) 0.41248(16) 0.0339(5) Uani d 1 . .
H H4 0.4686 0.1678 0.3679 0.041 Uiso calc 1 . .
C C5 0.3734(3) 0.05677(19) 0.40522(18) 0.0410(6) Uani d 1 . .
H H5 0.3722 0.0185 0.3555 0.049 Uiso calc 1 . .
C C6 0.3169(3) 0.02282(19) 0.47094(19) 0.0421(6) Uani d 1 . .
H H6 0.2794 -0.0389 0.4659 0.050 Uiso calc 1 . .
C C7 0.3152(3) 0.07794(19) 0.54257(17) 0.0389(6) Uani d 1 . .
H H7 0.2757 0.0553 0.5866 0.047 Uiso calc 1 . .
C C8 0.3727(2) 0.16787(17) 0.54928(15) 0.0296(5) Uani d 1 . .
C C9 0.4154(2) 0.31063(15) 0.63192(14) 0.0240(4) Uani d 1 . .
C C10 0.4020(2) 0.35302(16) 0.71466(14) 0.0262(5) Uani d 1 . .
C C11 0.4834(3) 0.42693(18) 0.75412(15) 0.0323(5) Uani d 1 . .
H H11 0.5430 0.4544 0.7249 0.039 Uiso calc 1 . .
C C12 0.4778(3) 0.46066(19) 0.83612(16) 0.0382(6) Uani d 1 . .
H H12 0.5327 0.5114 0.8622 0.046 Uiso calc 1 . .
C C13 0.3928(3) 0.4203(2) 0.87918(16) 0.0409(6) Uani d 1 . .
H H13 0.3919 0.4415 0.9361 0.049 Uiso calc 1 . .
C C14 0.3090(3) 0.3495(2) 0.84028(17) 0.0398(6) Uani d 1 . .
H H14 0.2492 0.3232 0.8699 0.048 Uiso calc 1 . .
C C15 0.3115(2) 0.31615(18) 0.75770(16) 0.0310(5) Uani d 1 . .
H H15 0.2519 0.2684 0.7306 0.037 Uiso calc 1 . .
C C16 0.7600(2) 0.41937(18) 0.34236(16) 0.0319(5) Uani d 1 . .
H H16 0.6993 0.3689 0.3263 0.038 Uiso calc 1 . .
C C17 0.8460(3) 0.43842(19) 0.29110(16) 0.0356(6) Uani d 1 . .
H H17 0.8446 0.4014 0.2407 0.043 Uiso calc 1 . .
C C18 0.9335(2) 0.51187(19) 0.31430(16) 0.0327(5) Uani d 1 . .
H H18 0.9930 0.5263 0.2798 0.039 Uiso calc 1 . .
C C19 0.9338(2) 0.56433(17) 0.38805(15) 0.0275(5) Uani d 1 . .
H H19 0.9936 0.6151 0.4051 0.033 Uiso calc 1 . .
C C20 0.8458(2) 0.54196(15) 0.43692(13) 0.0206(4) Uani d 1 . .
C C21 0.8386(2) 0.59469(16) 0.51706(13) 0.0209(4) Uani d 1 . .
C C22 0.9060(2) 0.67780(18) 0.54329(15) 0.0287(5) Uani d 1 . .
H H22 0.9606 0.7045 0.5099 0.034 Uiso calc 1 . .
C C23 0.8929(2) 0.72163(19) 0.61922(16) 0.0353(6) Uani d 1 . .
H H23 0.9373 0.7795 0.6378 0.042 Uiso calc 1 . .
C C24 0.8148(2) 0.68084(19) 0.66787(15) 0.0344(6) Uani d 1 . .
H H24 0.8073 0.7087 0.7212 0.041 Uiso calc 1 . .
C C25 0.7484(2) 0.59883(18) 0.63707(14) 0.0286(5) Uani d 1 . .
H H25 0.6934 0.5710 0.6696 0.034 Uiso calc 1 . .
Cl Cl1A 0.8773(6) 0.2224(3) 0.6510(4) 0.0346(2) Uani d 0.176(2) A 2
O O4A 0.8000(14) 0.1459(9) 0.6684(9) 0.0532(7) Uani d 0.176(2) A 2
O O5A 0.8154(13) 0.3096(9) 0.6666(13) 0.0697(9) Uani d 0.176(2) A 2
O O6A 0.9914(17) 0.2401(16) 0.7179(12) 0.0824(12) Uani d 0.176(2) A 2
O O7A 0.9252(19) 0.204(2) 0.5791(11) 0.0714(13) Uani d 0.176(2) A 2
Cl Cl1 0.82388(10) 0.24761(7) 0.62407(6) 0.0346(2) Uani d 0.824(2) A 1
O O4 0.7164(3) 0.18804(19) 0.63012(18) 0.0532(7) Uani d 0.824(2) A 1
O O5 0.7794(3) 0.3426(2) 0.6089(3) 0.0697(9) Uani d 0.824(2) A 1
O O6 0.9246(4) 0.2448(3) 0.7016(2) 0.0824(12) Uani d 0.824(2) A 1
O O7 0.8706(3) 0.2153(4) 0.5529(2) 0.0714(13) Uani d 0.824(2) A 1

loop_
_atom_site_aniso_label
_atom_site_aniso_U_11
_atom_site_aniso_U_22
_atom_site_aniso_U_33
_atom_site_aniso_U_12
_atom_site_aniso_U_13
_atom_site_aniso_U_23
Zn1 0.02362(14) 0.01885(14) 0.03314(15) -0.00616(10) 0.01330(10) -0.00421(10)
O1 0.0244(7) 0.0154(7) 0.0250(7) -0.0041(6) 0.0088(6) 0.0008(6)
O2 0.0371(9) 0.0208(8) 0.0307(8) -0.0088(7) 0.0166(7) -0.0038(6)
O3 0.0450(10) 0.0189(8) 0.0281(8) -0.0085(7) 0.0135(7) 0.0042(6)
N1 0.0225(9) 0.0212(9) 0.0277(9) 0.0006(7) 0.0083(7) -0.0030(7)
N2 0.0215(9) 0.0224(9) 0.0217(8) -0.0049(7) 0.0066(7) 0.0011(7)
C1 0.0237(10) 0.0169(10) 0.0235(10) -0.0007(8) 0.0051(8) 0.0030(8)
C2 0.0280(11) 0.0191(11) 0.0247(10) -0.0028(9) 0.0073(9) 0.0021(8)
C3 0.0330(12) 0.0185(11) 0.0306(11) -0.0053(9) 0.0076(9) 0.0007(9)
C4 0.0425(14) 0.0242(12) 0.0372(13) -0.0076(11) 0.0140(11) -0.0047(10)
C5 0.0532(17) 0.0270(14) 0.0439(15) -0.0112(12) 0.0141(13) -0.0108(11)
C6 0.0549(17) 0.0228(13) 0.0485(15) -0.0158(12) 0.0127(13) -0.0018(11)
C7 0.0546(16) 0.0255(13) 0.0383(13) -0.0153(12) 0.0146(12) 0.0042(11)
C8 0.0387(13) 0.0201(11) 0.0296(12) -0.0055(10) 0.0077(10) 0.0017(9)
C9 0.0292(11) 0.0167(10) 0.0256(10) -0.0014(9) 0.0061(9) 0.0040(8)
C10 0.0328(12) 0.0223(11) 0.0238(10) 0.0070(9) 0.0075(9) 0.0083(9)
C11 0.0426(14) 0.0282(12) 0.0254(11) 0.0015(11) 0.0066(10) 0.0042(9)
C12 0.0497(16) 0.0329(14) 0.0287(12) 0.0109(12) 0.0031(11) -0.0008(10)
C13 0.0493(16) 0.0460(16) 0.0277(12) 0.0247(14) 0.0101(11) 0.0028(11)
C14 0.0409(14) 0.0472(16) 0.0381(13) 0.0206(13) 0.0227(12) 0.0125(12)
C15 0.0311(12) 0.0299(13) 0.0342(12) 0.0093(10) 0.0121(10) 0.0090(10)
C16 0.0337(12) 0.0265(12) 0.0363(12) 0.0025(10) 0.0100(10) -0.0094(10)
C17 0.0411(14) 0.0385(15) 0.0297(12) 0.0115(11) 0.0138(11) -0.0055(10)
C18 0.0322(12) 0.0389(14) 0.0319(12) 0.0097(11) 0.0172(10) 0.0064(10)
C19 0.0235(11) 0.0315(13) 0.0288(11) 0.0012(9) 0.0089(9) 0.0062(9)
C20 0.0198(10) 0.0195(10) 0.0227(10) 0.0022(8) 0.0055(8) 0.0029(8)
C21 0.0195(10) 0.0225(11) 0.0208(9) -0.0015(8) 0.0051(8) 0.0040(8)
C22 0.0266(11) 0.0310(13) 0.0285(11) -0.0095(10) 0.0071(9) 0.0000(10)
C23 0.0347(13) 0.0357(14) 0.0341(13) -0.0144(11) 0.0055(10) -0.0108(11)
C24 0.0354(13) 0.0420(15) 0.0259(11) -0.0061(11) 0.0077(10) -0.0100(10)
C25 0.0283(11) 0.0354(13) 0.0239(10) -0.0051(10) 0.0096(9) -0.0005(9)
Cl1A 0.0377(5) 0.0353(5) 0.0355(5) -0.0105(4) 0.0178(4) -0.0056(3)
O4A 0.0634(18) 0.0483(16) 0.0586(16) -0.0300(13) 0.0354(14) -0.0149(12)
O5A 0.0449(16) 0.0405(16) 0.117(3) -0.0064(13) 0.0076(17) 0.0004(17)
O6A 0.080(3) 0.089(2) 0.059(2) -0.026(3) -0.021(2) 0.0048(18)
O7A 0.078(3) 0.085(2) 0.070(2) -0.025(3) 0.054(2) -0.027(2)
Cl1 0.0377(5) 0.0353(5) 0.0355(5) -0.0105(4) 0.0178(4) -0.0056(3)
O4 0.0634(18) 0.0483(16) 0.0586(16) -0.0300(13) 0.0354(14) -0.0149(12)
O5 0.0449(16) 0.0405(16) 0.117(3) -0.0064(13) 0.0076(17) 0.0004(17)
O6 0.080(3) 0.089(2) 0.059(2) -0.026(3) -0.021(2) 0.0048(18)
O7 0.078(3) 0.085(2) 0.070(2) -0.025(3) 0.054(2) -0.027(2)

loop_
_atom_type_symbol
_atom_type_description
_atom_type_scat_dispersion_real
_atom_type_scat_dispersion_imag
_atom_type_scat_source
C C 0.0033 0.0016 'International Tables Vol C Tables 4.2.6.8 and 6.1.1.4'
H H 0.0000 0.0000 'International Tables Vol C Tables 4.2.6.8 and 6.1.1.4'
Cl Cl 0.1484 0.1585 'International Tables Vol C Tables 4.2.6.8 and 6.1.1.4'
N N 0.0061 0.0033 'International Tables Vol C Tables 4.2.6.8 and 6.1.1.4'
O O 0.0106 0.0060 'International Tables Vol C Tables 4.2.6.8 and 6.1.1.4'
Zn Zn 0.2839 1.4301 'International Tables Vol C Tables 4.2.6.8 and 6.1.1.4'

loop_
_geom_angle_atom_site_label_1
_geom_angle_atom_site_label_2
_geom_angle_atom_site_label_3
_geom_angle_site_symmetry_1
_geom_angle_site_symmetry_3
_geom_angle
_geom_angle_publ_flag
O2 Zn1 O1 . . 81.87(6) y
O2 Zn1 N1 . . 98.67(7) y
O1 Zn1 N1 . . 177.08(7) y
O2 Zn1 N2 . . 161.55(7) y
O1 Zn1 N2 . . 98.81(6) y
N1 Zn1 N2 . . 79.76(7) y
O2 Zn1 O1 . 3_666 102.45(6) y
O1 Zn1 O1 . 3_666 84.73(6) y
N1 Zn1 O1 . 3_666 97.93(6) y
N2 Zn1 O1 . 3_666 95.96(6) y
O1 Zn1 Zn1 . 3_666 43.49(4) ?
O1 Zn1 Zn1 3_666 3_666 41.23(4) ?
O1 Zn1 N2 . . 98.81(6) ?
O2 Zn1 Zn1 . 3_666 93.18(5) ?
N1 Zn1 Zn1 . 3_666 139.15(5) ?
N2 Zn1 Zn1 . 3_666 99.97(5) ?
Zn1 O1 Zn1 . 3_666 95.27(6) ?
C1 O1 Zn1 . . 108.39(12) ?
C1 O1 Zn1 . 3_666 115.85(13) ?
C2 O2 Zn1 . . 110.45(14) ?
C8 O3 C9 . . 120.67(17) ?
C16 N1 Zn1 . . 126.44(16) ?
C16 N1 C20 . . 119.29(19) ?
C20 N1 Zn1 . . 114.12(14) ?
C21 N2 Zn1 . . 112.90(14) ?
C25 N2 Zn1 . . 126.19(15) ?
C25 N2 C21 . . 119.11(19) ?
O1 C1 C2 . . 116.09(18) ?
O1 C1 C9 . . 123.63(19) ?
C9 C1 C2 . . 120.3(2) ?
O2 C2 C1 . . 119.88(19) ?
O2 C2 C3 . . 122.6(2) ?
C3 C2 C1 . . 117.46(19) ?
C4 C3 C2 . . 123.1(2) ?
C8 C3 C2 . . 118.2(2) ?
C8 C3 C4 . . 118.6(2) ?
C3 C4 H4 . . 120.0 ?
C5 C4 C3 . . 120.1(2) ?
C5 C4 H4 . . 120.0 ?
C4 C5 H5 . . 119.9 ?
C4 C5 C6 . . 120.2(2) ?
C6 C5 H5 . . 119.9 ?
C5 C6 H6 . . 119.6 ?
C7 C6 C5 . . 120.7(2) ?
C7 C6 H6 . . 119.6 ?
C6 C7 H7 . . 120.7 ?
C6 C7 C8 . . 118.7(2) ?
C8 C7 H7 . . 120.7 ?
O3 C8 C3 . . 122.2(2) ?
O3 C8 C7 . . 116.2(2) ?
C3 C8 C7 . . 121.6(2) ?
O3 C9 C10 . . 111.86(18) ?
C1 C9 O3 . . 120.71(19) ?
C1 C9 C10 . . 127.4(2) ?
C11 C10 C9 . . 121.0(2) ?
C11 C10 C15 . . 118.6(2) ?
C15 C10 C9 . . 120.3(2) ?
C10 C11 H11 . . 119.8 ?
C12 C11 C10 . . 120.5(2) ?
C12 C11 H11 . . 119.8 ?
C11 C12 H12 . . 120.0 ?
C13 C12 C11 . . 120.0(3) ?
C13 C12 H12 . . 120.0 ?
C12 C13 H13 . . 119.8 ?
C14 C13 C12 . . 120.4(2) ?
C14 C13 H13 . . 119.8 ?
C13 C14 H14 . . 119.8 ?
C13 C14 C15 . . 120.4(2) ?
C15 C14 H14 . . 119.8 ?
C10 C15 H15 . . 120.0 ?
C14 C15 C10 . . 120.0(3) ?
C14 C15 H15 . . 120.0 ?
N1 C16 H16 . . 119.1 ?
N1 C16 C17 . . 121.8(2) ?
C17 C16 H16 . . 119.1 ?
C16 C17 H17 . . 120.5 ?
C18 C17 C16 . . 119.0(2) ?
C18 C17 H17 . . 120.5 ?
C17 C18 H18 . . 120.3 ?
C17 C18 C19 . . 119.3(2) ?
C19 C18 H18 . . 120.3 ?
C18 C19 H19 . . 120.4 ?
C18 C19 C20 . . 119.1(2) ?
C20 C19 H19 . . 120.4 ?
N1 C20 C19 . . 121.5(2) ?
N1 C20 C21 . . 115.60(18) ?
C19 C20 C21 . . 122.9(2) ?
N2 C21 C20 . . 115.31(18) ?
N2 C21 C22 . . 121.4(2) ?
C22 C21 C20 . . 123.26(19) ?
C21 C22 H22 . . 120.6 ?
C21 C22 C23 . . 118.9(2) ?
C23 C22 H22 . . 120.6 ?
C22 C23 H23 . . 120.1 ?
C24 C23 C22 . . 119.8(2) ?
C24 C23 H23 . . 120.1 ?
C23 C24 H24 . . 120.9 ?
C25 C24 C23 . . 118.3(2) ?
C25 C24 H24 . . 120.9 ?
N2 C25 C24 . . 122.5(2) ?
N2 C25 H25 . . 118.8 ?
C24 C25 H25 . . 118.8 ?
O4A Cl1A O5A . . 107.6(9) ?
O4A Cl1A O6A . . 114.5(11) ?
O6A Cl1A O5A . . 93.7(12) ?
O7A Cl1A O4A . . 111.2(13) ?
O7A Cl1A O5A . . 125.4(15) ?
O7A Cl1A O6A . . 103.3(14) ?
O5 Cl1 O4 . . 108.93(18) ?
O5 Cl1 O6 . . 108.8(2) ?
O6 Cl1 O4 . . 111.7(2) ?
O7 Cl1 O4 . . 107.7(2) ?
O7 Cl1 O5 . . 109.6(3) ?
O7 Cl1 O6 . . 110.2(2) ?

loop_
_geom_bond_atom_site_label_1
_geom_bond_atom_site_label_2
_geom_bond_site_symmetry_2
_geom_bond_distance
_geom_bond_publ_flag
Zn1 O1 . 2.0448(14) y
Zn1 O2 . 2.0315(16) y
Zn1 O1 3_666 2.1353(15) y
Zn1 N1 . 2.0595(18) y
Zn1 N2 . 2.0765(18) y
Zn1 Zn1 3_666 3.0891(5) y
O1 Zn1 3_666 2.1352(15) ?
O1 C1 . 1.342(3) ?
O2 C2 . 1.259(3) ?
O3 C8 . 1.364(3) ?
O3 C9 . 1.372(3) ?
N1 C16 . 1.339(3) ?
N1 C20 . 1.348(3) ?
N2 C21 . 1.351(3) ?
N2 C25 . 1.343(3) ?
C1 C2 . 1.448(3) ?
C1 C9 . 1.367(3) ?
C2 C3 . 1.439(3) ?
C3 C4 . 1.408(3) ?
C3 C8 . 1.391(3) ?
C4 H4 . 0.9500 ?
C4 C5 . 1.374(3) ?
C5 H5 . 0.9500 ?
C5 C6 . 1.403(4) ?
C6 H6 . 0.9500 ?
C6 C7 . 1.376(4) ?
C7 H7 . 0.9500 ?
C7 C8 . 1.396(3) ?
C9 C10 . 1.476(3) ?
C10 C11 . 1.398(3) ?
C10 C15 . 1.403(3) ?
C11 H11 . 0.9500 ?
C11 C12 . 1.395(3) ?
C12 H12 . 0.9500 ?
C12 C13 . 1.377(4) ?
C13 H13 . 0.9500 ?
C13 C14 . 1.376(4) ?
C14 H14 . 0.9500 ?
C14 C15 . 1.394(4) ?
C15 H15 . 0.9500 ?
C16 H16 . 0.9500 ?
C16 C17 . 1.385(3) ?
C17 H17 . 0.9500 ?
C17 C18 . 1.377(4) ?
C18 H18 . 0.9500 ?
C18 C19 . 1.379(3) ?
C19 H19 . 0.9500 ?
C19 C20 . 1.384(3) ?
C20 C21 . 1.486(3) ?
C21 C22 . 1.380(3) ?
C22 H22 . 0.9500 ?
C22 C23 . 1.386(3) ?
C23 H23 . 0.9500 ?
C23 C24 . 1.383(3) ?
C24 H24 . 0.9500 ?
C24 C25 . 1.377(3) ?
C25 H25 . 0.9500 ?
Cl1A O4A . 1.419(10) ?
Cl1A O5A . 1.440(11) ?
Cl1A O6A . 1.422(11) ?
Cl1A O7A . 1.377(13) ?
Cl1 O4 . 1.436(2) ?
Cl1 O5 . 1.417(3) ?
Cl1 O6 . 1.418(3) ?
Cl1 O7 . 1.410(3) ?

loop_
_geom_torsion_atom_site_label_1
_geom_torsion_atom_site_label_2
_geom_torsion_atom_site_label_3
_geom_torsion_atom_site_label_4
_geom_torsion_site_symmetry_1
_geom_torsion
Zn1 O1 C1 C2 3_666 89.22(19)
Zn1 O1 C1 C2 . -16.4(2)
Zn1 O1 C1 C9 3_666 -91.0(2)
Zn1 O1 C1 C9 . 163.38(18)
Zn1 O2 C2 C1 . 8.7(3)
Zn1 O2 C2 C3 . -173.41(18)
Zn1 N1 C16 C17 . 175.30(18)
Zn1 N1 C20 C19 . -175.72(16)
Zn1 N1 C20 C21 . 4.0(2)
Zn1 N2 C21 C20 . -15.7(2)
Zn1 N2 C21 C22 . 163.08(17)
Zn1 N2 C25 C24 . -162.27(19)
O1 C1 C2 O2 . 5.6(3)
O1 C1 C2 C3 . -172.35(19)
O1 C1 C9 O3 . 175.31(19)
O1 C1 C9 C10 . -6.6(4)
O2 C2 C3 C4 . -5.2(4)
O2 C2 C3 C8 . 177.2(2)
O3 C9 C10 C11 . 155.6(2)
O3 C9 C10 C15 . -20.9(3)
N1 C16 C17 C18 . -0.3(4)
N1 C20 C21 N2 . 8.0(3)
N1 C20 C21 C22 . -170.8(2)
N2 C21 C22 C23 . 1.4(3)
C1 C2 C3 C4 . 172.7(2)
C1 C2 C3 C8 . -4.9(3)
C1 C9 C10 C11 . -22.6(4)
C1 C9 C10 C15 . 160.9(2)
C2 C1 C9 O3 . -5.0(3)
C2 C1 C9 C10 . 173.1(2)
C2 C3 C4 C5 . -179.1(2)
C2 C3 C8 O3 . -1.0(4)
C2 C3 C8 C7 . 179.6(2)
C3 C4 C5 C6 . -0.1(4)
C4 C3 C8 O3 . -178.7(2)
C4 C3 C8 C7 . 1.9(4)
C4 C5 C6 C7 . 1.4(5)
C5 C6 C7 C8 . -1.0(4)
C6 C7 C8 O3 . 180.0(2)
C6 C7 C8 C3 . -0.6(4)
C8 O3 C9 C1 . -1.2(3)
C8 O3 C9 C10 . -179.5(2)
C8 C3 C4 C5 . -1.5(4)
C9 O3 C8 C3 . 4.3(3)
C9 O3 C8 C7 . -176.3(2)
C9 C1 C2 O2 . -174.1(2)
C9 C1 C2 C3 . 7.9(3)
C9 C10 C11 C12 . -174.2(2)
C9 C10 C15 C14 . 173.0(2)
C10 C11 C12 C13 . 0.8(4)
C11 C10 C15 C14 . -3.6(3)
C11 C12 C13 C14 . -2.8(4)
C12 C13 C14 C15 . 1.6(4)
C13 C14 C15 C10 . 1.6(4)
C15 C10 C11 C12 . 2.4(3)
C16 N1 C20 C19 . 0.0(3)
C16 N1 C20 C21 . 179.8(2)
C16 C17 C18 C19 . 0.3(4)
C17 C18 C19 C20 . -0.2(4)
C18 C19 C20 N1 . 0.0(3)
C18 C19 C20 C21 . -179.7(2)
C19 C20 C21 N2 . -172.3(2)
C19 C20 C21 C22 . 9.0(3)
C20 N1 C16 C17 . 0.1(3)
C20 C21 C22 C23 . -179.9(2)
C21 N2 C25 C24 . 1.4(3)
C21 C22 C23 C24 . 1.1(4)
C22 C23 C24 C25 . -2.3(4)
C23 C24 C25 N2 . 1.1(4)
C25 N2 C21 C20 . 178.60(19)
C25 N2 C21 C22 . -2.6(3)

_cod_database_fobs_code 2020851
